data_8104191
loop_
_publ_author_name
'Zheng, Y.-Q.'
'Adam, A.'

_publ_section_title
;
 Crystal structure of dirubidium
 trans-tetraaquabis(carbonato)cobaltate(II), Rb2 (Co (C O3)2 (H2 O)4) and
 dirubidium trans-tetraaquabis(carbonato)-nickelate(II), Rb2 (Ni (C O3)2
 (H2 O)4)
;
_journal_name_full 'Zeitschrift fuer Kristallographie (149,1979-)'
_journal_page_first 447
_journal_page_last 448
_journal_volume 210
_journal_year 1995
_chemical_formula_sum 'C2 H8 Co O10 Rb2'
_chemical_name_systematic 'Rb2 (Co (C O3)2 (H2 O)4)'
_space_group_IT_number 14
_symmetry_space_group_name_Hall '-P 2yn'
_symmetry_space_group_name_H-M 'P 1 21/n 1'
_cell_angle_alpha 90
_cell_angle_beta 99.6
_cell_angle_gamma 90
_cell_formula_units_Z 2
_cell_length_a 11.373
_cell_length_b 6.379
_cell_length_c 7.033
_cell_volume 503.087
_citation_journal_id_ASTM ZEKRDZ
_cod_data_source_file Zheng_ZEKRDZ_1995_1705.cif
_cod_data_source_block C2H8Co1O10Rb2
_cod_original_cell_volume 503.0874
_cod_original_sg_symbol_Hall '-P 2ybc (x-z,y,z)'
_cod_original_formula_sum 'C2 H8 Co1 O10 Rb2'
_cod_database_code 8104191

loop_
_symmetry_equiv_pos_as_xyz
x,y,z
-x+1/2,y+1/2,-z+1/2
-x,-y,-z
x-1/2,-y-1/2,z-1/2

loop_
_atom_site_label
_atom_site_type_symbol
_atom_site_fract_x
_atom_site_fract_y
_atom_site_fract_z
_atom_site_occupancy
_atom_site_U_iso_or_equiv
C1 C+4 0.32674 0.15106 0.57385 1 0.0
O5 O-2 0.56539 0.33218 0.27535 1 0.0
O4 O-2 0.59422 0.29169 0.70379 1 0.0
H3 H+1 0.59976 0.18726 0.29051 1 0.0
Co1 Co+2 0.5 0.5 0.5 1 0.0
O1 O-2 0.35391 0.30274 0.47008 1 0.0
H1 H+1 0.6153 0.3282 0.8187 1 0.0
Rb1 Rb+1 0.32377 0.14116 0.07973 1 0.0
H4 H+1 0.61524 0.38935 0.1953 1 0.0
O3 O-2 0.40284 0.07954 0.71609 1 0.0
O2 O-2 0.2223 0.06751 0.53727 1 0.0
H2 H+1 0.52747 0.20372 0.72028 1 0.0
